data_7108071
loop_
_publ_author_name
'Michael W. Hull'
'Slavi C. Sevov'

_publ_section_title
;
 Water compatibility and organic transformations of organo-Zintl
 deltahedral clusters
;
_journal_name_full Chem.Commun.
_journal_page_first 7720
_journal_paper_doi 10.1039/c2cc32263c
_journal_volume 48
_journal_year 2012
_chemical_formula_moiety
;
2(C18 H36 K N2 O6), C6 H12 Ge9 N2
;
_chemical_formula_sum 'C84 H168 Ge18 K4 N12 O24'
_chemical_formula_weight 3193.32
_chemical_name_systematic
;
(K-crypt)2[H2NCH2CHCH-Ge9-CHCHCH2NH2]
;
_space_group_IT_number 2
_symmetry_cell_setting triclinic
_symmetry_space_group_name_Hall '-P 1'
_symmetry_space_group_name_H-M 'P -1'
_atom_sites_solution_hydrogens geom
_atom_sites_solution_primary direct
_atom_sites_solution_secondary difmap
_audit_creation_method SHELXL-97
_cell_angle_alpha 83.5020(10)
_cell_angle_beta 88.1860(10)
_cell_angle_gamma 86.6780(10)
_cell_formula_units_Z 1
_cell_length_a 10.8104(2)
_cell_length_b 12.8700(2)
_cell_length_c 22.1394(4)
_cell_measurement_temperature 100(2)
_cell_volume 3054.34(9)
_computing_cell_refinement 'APEX2/SAINT (Bruker, 2004)'
_computing_data_collection 'APEX2 (Bruker, 2004)'
_computing_data_reduction 'SAINT/XPREP (Bruker, 2004; Sheldrick, 2003)'
_computing_molecular_graphics 'XP (Sheldrick, 1998)'
_computing_publication_material 'XCIF (Sheldrick, 2001)'
_computing_structure_refinement 'SHELXL-97 (Sheldrick, 1997)'
_computing_structure_solution 'SHELXS-97 (Sheldrick, 1990)'
_diffrn_ambient_temperature 100(2)
_diffrn_measured_fraction_theta_full 0.986
_diffrn_measured_fraction_theta_max 0.986
_diffrn_measurement_device_type 'CCD Area Detector'
_diffrn_measurement_method 'Phi and Omega Scans'
_diffrn_radiation_monochromator graphite
_diffrn_radiation_source 'fine-focus sealed tube'
_diffrn_radiation_type MoK\a
_diffrn_radiation_wavelength 0.71073
_diffrn_reflns_av_R_equivalents 0.0293
_diffrn_reflns_av_sigmaI/netI 0.0420
_diffrn_reflns_limit_h_max 12
_diffrn_reflns_limit_h_min -12
_diffrn_reflns_limit_k_max 15
_diffrn_reflns_limit_k_min -15
_diffrn_reflns_limit_l_max 26
_diffrn_reflns_limit_l_min -26
_diffrn_reflns_number 25935
_diffrn_reflns_theta_full 25.00
_diffrn_reflns_theta_max 25.00
_diffrn_reflns_theta_min 0.93
_exptl_absorpt_coefficient_mu 4.555
_exptl_absorpt_correction_T_max 0.3727
_exptl_absorpt_correction_T_min 0.2284
_exptl_absorpt_correction_type multi-scan
_exptl_absorpt_process_details SADABS
_exptl_crystal_colour orange-red
_exptl_crystal_density_diffrn 1.736
_exptl_crystal_density_method 'not measured'
_exptl_crystal_description parallelepiped
_exptl_crystal_F_000 1600
_exptl_crystal_size_max 0.46
_exptl_crystal_size_mid 0.38
_exptl_crystal_size_min 0.27
_refine_diff_density_max 1.415
_refine_diff_density_min -1.105
_refine_diff_density_rms 0.087
_refine_ls_extinction_method none
_refine_ls_goodness_of_fit_ref 1.038
_refine_ls_hydrogen_treatment mixed
_refine_ls_matrix_type full
_refine_ls_number_parameters 686
_refine_ls_number_reflns 10622
_refine_ls_number_restraints 0
_refine_ls_restrained_S_all 1.038
_refine_ls_R_factor_all 0.0483
_refine_ls_R_factor_gt 0.0340
_refine_ls_shift/su_max 0.001
_refine_ls_shift/su_mean 0.000
_refine_ls_structure_factor_coef Fsqd
_refine_ls_weighting_details 'calc w=1/[\s^2^(Fo^2^)+(0.0271P)^2^+3.8176P] where P=(Fo^2^+2Fc^2^)/3'
_refine_ls_weighting_scheme calc
_refine_ls_wR_factor_gt 0.0701
_refine_ls_wR_factor_ref 0.0752
_reflns_number_gt 8524
_reflns_number_total 10622
_reflns_threshold_expression >2sigma(I)
_cod_data_source_file c2cc32263c.txt
_cod_data_source_block mwh1006d_0m
_cod_original_sg_symbol_H-M P-1
_cod_database_code 7108071

loop_
_symmetry_equiv_pos_as_xyz
'x, y, z'
'-x, -y, -z'

loop_
_atom_site_label
_atom_site_type_symbol
_atom_site_fract_x
_atom_site_fract_y
_atom_site_fract_z
_atom_site_U_iso_or_equiv
_atom_site_adp_type
_atom_site_occupancy
_atom_site_symmetry_multiplicity
_atom_site_calc_flag
_atom_site_refinement_flags
_atom_site_disorder_assembly
_atom_site_disorder_group
Ge2 Ge 0.59284(4) 0.60093(3) 0.323120(18) 0.03454(12) Uani 1 1 d . . .
Ge3 Ge 0.60139(4) 0.81891(3) 0.345474(18) 0.03205(11) Uani 1 1 d . A .
Ge4 Ge 0.49932(4) 0.79432(3) 0.182296(16) 0.02374(10) Uani 1 1 d . . .
Ge5 Ge 0.39467(4) 0.65194(3) 0.253521(17) 0.03027(11) Uani 1 1 d . A .
Ge6 Ge 0.40303(4) 0.86938(3) 0.276814(17) 0.02675(10) Uani 1 1 d . A .
Ge8 Ge 0.40545(4) 0.71228(3) 0.359969(16) 0.02641(10) Uani 1 1 d . A .
C1 C 0.3900(4) 0.8353(4) 0.11103(19) 0.0452(12) Uani 1 1 d . A .
H1 H 0.3540 0.7796 0.0943 0.054 Uiso 1 1 calc R . .
C2 C 0.3635(5) 0.9264(4) 0.0858(2) 0.0562(14) Uani 1 1 d . . .
H2 H 0.3122 0.9334 0.0513 0.067 Uiso 1 1 calc R A .
C3 C 0.4051(4) 1.0187(4) 0.10546(17) 0.0427(12) Uani 1 1 d . A .
H3A H 0.4069 1.0089 0.1504 0.051 Uiso 1 1 calc R . .
H3B H 0.3432 1.0766 0.0938 0.051 Uiso 1 1 calc R . .
N1 N 0.5245(3) 1.0508(3) 0.08283(17) 0.0351(9) Uani 1 1 d . . .
C5 C 1.0053(4) 0.7172(3) 0.27405(17) 0.0300(10) Uani 1 1 d . . .
Ge1 Ge 0.73484(12) 0.75560(10) 0.26469(6) 0.0261(3) Uani 0.4973(12) 1 d P A 2
Ge7 Ge 0.63526(13) 0.63159(11) 0.20154(6) 0.0304(4) Uani 0.4973(12) 1 d P A 2
Ge9 Ge 0.61300(14) 0.92904(11) 0.23897(7) 0.0302(4) Uani 0.4973(12) 1 d P A 2
C4 C 0.9029(7) 0.7506(6) 0.2992(3) 0.0236(12) Uani 0.4973(12) 1 d P A 2
H4 H 0.9088 0.7751 0.3378 0.028 Uiso 0.4973(12) 1 calc PR A 2
C6 C 1.0209(7) 0.8063(6) 0.2325(3) 0.0288(13) Uani 0.4973(12) 1 d P A 2
H6A H 1.0598 0.8601 0.2531 0.035 Uiso 0.4973(12) 1 calc PR A 2
H6B H 0.9388 0.8356 0.2185 0.035 Uiso 0.4973(12) 1 calc PR A 2
N2 N 1.1036(4) 0.7803(3) 0.17646(17) 0.0504(10) Uani 0.4973(12) 1 d P A 2
H200 H 1.1337 0.7158 0.1741 0.060 Uiso 0.4973(12) 1 calc PR A 2
H201 H 1.1200 0.8301 0.1472 0.060 Uiso 0.4973(12) 1 calc PR A 2
Ge11 Ge 0.73037(12) 0.71352(8) 0.25884(6) 0.0167(3) Uani 0.5027(12) 1 d P A 3
Ge17 Ge 0.59651(12) 0.60318(10) 0.20232(6) 0.0220(3) Uani 0.5027(12) 1 d P A 3
Ge19 Ge 0.64394(13) 0.89913(10) 0.22907(6) 0.0211(3) Uani 0.5027(12) 1 d P A 3
C104 C 0.8948(7) 0.6665(6) 0.2896(3) 0.0236(12) Uani 0.5027(12) 1 d P A 3
H104 H 0.9004 0.6044 0.3173 0.028 Uiso 0.5027(12) 1 calc PR A 3
C106 C 1.0248(7) 0.7023(6) 0.2074(3) 0.0288(13) Uani 0.5027(12) 1 d P A 3
H10C H 1.0634 0.6315 0.2038 0.035 Uiso 0.5027(12) 1 calc PR A 3
H10D H 0.9436 0.7074 0.1875 0.035 Uiso 0.5027(12) 1 calc PR A 3
N12 N 1.1036(4) 0.7803(3) 0.17646(17) 0.0504(10) Uani 0.5027(12) 1 d P A 3
H120 H 1.1331 0.8280 0.1967 0.060 Uiso 0.5027(12) 1 calc PR A 3
H121 H 1.1218 0.7798 0.1375 0.060 Uiso 0.5027(12) 1 calc PR A 3
K1 K 0.05100(7) 0.23495(5) 0.41135(3) 0.01665(16) Uani 1 1 d . . .
N3 N -0.2018(3) 0.2009(2) 0.37075(12) 0.0206(7) Uani 1 1 d . . .
N4 N 0.3051(3) 0.2675(2) 0.45132(12) 0.0192(7) Uani 1 1 d . . .
O1 O 0.0783(2) 0.35678(17) 0.50738(10) 0.0186(5) Uani 1 1 d . . .
O2 O -0.1558(2) 0.28026(17) 0.48657(10) 0.0191(5) Uani 1 1 d . . .
O3 O -0.0503(2) 0.36254(18) 0.31251(10) 0.0224(6) Uani 1 1 d . . .
O4 O 0.2061(2) 0.36414(17) 0.33454(10) 0.0227(6) Uani 1 1 d . . .
O5 O -0.0029(2) 0.03429(17) 0.38188(10) 0.0230(6) Uani 1 1 d . . .
O6 O 0.2165(2) 0.05458(17) 0.44422(10) 0.0205(5) Uani 1 1 d . . .
C7 C 0.3603(3) 0.1673(3) 0.47974(16) 0.0227(8) Uani 1 1 d . . .
H7A H 0.3225 0.1524 0.5209 0.027 Uiso 1 1 calc R . .
H7B H 0.4500 0.1748 0.4846 0.027 Uiso 1 1 calc R . .
C8 C 0.3446(3) 0.0748(3) 0.44481(17) 0.0260(9) Uani 1 1 d . . .
H8A H 0.3770 0.0901 0.4026 0.031 Uiso 1 1 calc R . .
H8B H 0.3919 0.0124 0.4642 0.031 Uiso 1 1 calc R . .
C9 C 0.1993(3) -0.0318(3) 0.41097(16) 0.0237(9) Uani 1 1 d . . .
H9A H 0.2476 -0.0945 0.4293 0.028 Uiso 1 1 calc R . .
H9B H 0.2292 -0.0156 0.3684 0.028 Uiso 1 1 calc R . .
C10 C 0.0652(4) -0.0532(3) 0.41205(17) 0.0270(9) Uani 1 1 d . . .
H10A H 0.0536 -0.1163 0.3915 0.032 Uiso 1 1 calc R . .
H10B H 0.0344 -0.0666 0.4547 0.032 Uiso 1 1 calc R . .
C11 C -0.1285(4) 0.0115(3) 0.37358(18) 0.0303(9) Uani 1 1 d . . .
H11A H -0.1702 -0.0059 0.4136 0.036 Uiso 1 1 calc R . .
H11B H -0.1310 -0.0497 0.3503 0.036 Uiso 1 1 calc R . .
C12 C -0.1949(4) 0.1058(3) 0.33951(17) 0.0290(9) Uani 1 1 d . . .
H12A H -0.1523 0.1214 0.2996 0.035 Uiso 1 1 calc R . .
H12B H -0.2803 0.0876 0.3318 0.035 Uiso 1 1 calc R . .
C13 C 0.2994(3) 0.3433(3) 0.49671(15) 0.0224(8) Uani 1 1 d . . .
H13A H 0.2956 0.4151 0.4752 0.027 Uiso 1 1 calc R . .
H13B H 0.3765 0.3341 0.5202 0.027 Uiso 1 1 calc R . .
C14 C 0.1902(3) 0.3320(3) 0.54016(15) 0.0243(9) Uani 1 1 d . . .
H14A H 0.1902 0.2594 0.5604 0.029 Uiso 1 1 calc R . .
H14B H 0.1957 0.3799 0.5719 0.029 Uiso 1 1 calc R . .
C15 C -0.0260(3) 0.3656(3) 0.54804(15) 0.0213(8) Uani 1 1 d . . .
H15A H -0.0204 0.4283 0.5698 0.026 Uiso 1 1 calc R . .
H15B H -0.0264 0.3032 0.5786 0.026 Uiso 1 1 calc R . .
C16 C -0.1427(3) 0.3746(3) 0.51327(16) 0.0217(8) Uani 1 1 d . . .
H16A H -0.2145 0.3872 0.5409 0.026 Uiso 1 1 calc R . .
H16B H -0.1402 0.4345 0.4811 0.026 Uiso 1 1 calc R . .
C17 C -0.2782(3) 0.2751(3) 0.46510(16) 0.0245(9) Uani 1 1 d . . .
H17A H -0.3039 0.3423 0.4413 0.029 Uiso 1 1 calc R . .
H17B H -0.3371 0.2629 0.5000 0.029 Uiso 1 1 calc R . .
C18 C -0.2803(3) 0.1872(3) 0.42576(15) 0.0253(9) Uani 1 1 d . . .
H18A H -0.2532 0.1210 0.4501 0.030 Uiso 1 1 calc R . .
H18B H -0.3667 0.1806 0.4138 0.030 Uiso 1 1 calc R . .
C19 C 0.3793(3) 0.3072(3) 0.39775(16) 0.0243(8) Uani 1 1 d . . .
H19A H 0.3992 0.2491 0.3727 0.029 Uiso 1 1 calc R . .
H19B H 0.4585 0.3301 0.4116 0.029 Uiso 1 1 calc R . .
C20 C 0.3162(3) 0.3972(3) 0.35859(16) 0.0259(9) Uani 1 1 d . . .
H20A H 0.2953 0.4557 0.3832 0.031 Uiso 1 1 calc R . .
H20B H 0.3731 0.4224 0.3248 0.031 Uiso 1 1 calc R . .
C21 C 0.1367(4) 0.4517(3) 0.30390(16) 0.0276(9) Uani 1 1 d . . .
H21A H 0.1920 0.4930 0.2752 0.033 Uiso 1 1 calc R . .
H21B H 0.1020 0.4976 0.3340 0.033 Uiso 1 1 calc R . .
C22 C 0.0348(4) 0.4148(3) 0.27021(16) 0.0300(10) Uani 1 1 d . . .
H22A H -0.0087 0.4750 0.2465 0.036 Uiso 1 1 calc R . .
H22B H 0.0688 0.3660 0.2415 0.036 Uiso 1 1 calc R . .
C23 C -0.1535(3) 0.3302(3) 0.28215(15) 0.0269(9) Uani 1 1 d . . .
H23A H -0.1259 0.2746 0.2565 0.032 Uiso 1 1 calc R . .
H23B H -0.1906 0.3902 0.2556 0.032 Uiso 1 1 calc R . .
C24 C -0.2478(3) 0.2895(3) 0.32873(15) 0.0259(9) Uani 1 1 d . . .
H24A H -0.2775 0.3471 0.3525 0.031 Uiso 1 1 calc R . .
H24B H -0.3197 0.2680 0.3074 0.031 Uiso 1 1 calc R . .
K2 K 0.11155(7) 0.27696(5) 0.09550(3) 0.01703(16) Uani 1 1 d . . .
N5 N 0.3537(3) 0.3690(2) 0.10459(13) 0.0222(7) Uani 1 1 d . . .
N6 N -0.1343(3) 0.1872(2) 0.08584(12) 0.0177(6) Uani 1 1 d . . .
O7 O 0.0244(2) 0.13605(17) 0.19444(10) 0.0207(5) Uani 1 1 d . . .
O8 O 0.2682(2) 0.20124(18) 0.19040(10) 0.0214(6) Uani 1 1 d . . .
O9 O 0.2811(2) 0.27482(17) -0.00305(10) 0.0208(5) Uani 1 1 d . . .
O10 O 0.0729(2) 0.15187(17) -0.00290(10) 0.0201(5) Uani 1 1 d . . .
O11 O -0.1078(2) 0.41309(17) 0.08015(11) 0.0236(6) Uani 1 1 d . . .
O12 O 0.1182(2) 0.48886(17) 0.11257(11) 0.0262(6) Uani 1 1 d . . .
C25 C 0.4358(3) 0.2962(3) 0.14325(16) 0.0257(9) Uani 1 1 d . . .
H25A H 0.5099 0.3330 0.1522 0.031 Uiso 1 1 calc R . .
H25B H 0.4641 0.2371 0.1203 0.031 Uiso 1 1 calc R . .
C26 C 0.3761(3) 0.2529(3) 0.20246(16) 0.0279(9) Uani 1 1 d . . .
H26A H 0.4352 0.2029 0.2254 0.033 Uiso 1 1 calc R . .
H26B H 0.3533 0.3106 0.2275 0.033 Uiso 1 1 calc R . .
C27 C 0.2163(3) 0.1469(3) 0.24368(15) 0.0232(8) Uani 1 1 d . . .
H27A H 0.1764 0.1975 0.2697 0.028 Uiso 1 1 calc R . .
H27B H 0.2825 0.1055 0.2671 0.028 Uiso 1 1 calc R . .
C28 C 0.1227(3) 0.0758(3) 0.22587(16) 0.0241(9) Uani 1 1 d . . .
H28A H 0.1626 0.0260 0.1993 0.029 Uiso 1 1 calc R . .
H28B H 0.0889 0.0349 0.2626 0.029 Uiso 1 1 calc R . .
C29 C -0.0675(3) 0.0702(3) 0.17809(15) 0.0221(8) Uani 1 1 d . . .
H29A H -0.1010 0.0297 0.2151 0.026 Uiso 1 1 calc R . .
H29B H -0.0300 0.0200 0.1511 0.026 Uiso 1 1 calc R . .
C30 C -0.1707(3) 0.1355(3) 0.14595(15) 0.0212(8) Uani 1 1 d . . .
H30A H -0.2397 0.0901 0.1410 0.025 Uiso 1 1 calc R . .
H30B H -0.2019 0.1897 0.1718 0.025 Uiso 1 1 calc R . .
C31 C -0.1233(3) 0.1090(3) 0.04224(15) 0.0213(8) Uani 1 1 d . . .
H31A H -0.2075 0.0910 0.0323 0.026 Uiso 1 1 calc R . .
H31B H -0.0802 0.0445 0.0619 0.026 Uiso 1 1 calc R . .
C32 C -0.0540(3) 0.1441(3) -0.01637(15) 0.0217(8) Uani 1 1 d . . .
H32A H -0.0614 0.0928 -0.0460 0.026 Uiso 1 1 calc R . .
H32B H -0.0895 0.2129 -0.0344 0.026 Uiso 1 1 calc R . .
C33 C 0.1465(3) 0.1796(3) -0.05662(14) 0.0201(8) Uani 1 1 d . . .
H33A H 0.1133 0.2468 -0.0778 0.024 Uiso 1 1 calc R . .
H33B H 0.1434 0.1250 -0.0846 0.024 Uiso 1 1 calc R . .
C34 C 0.2767(3) 0.1897(3) -0.03951(15) 0.0220(8) Uani 1 1 d . . .
H34A H 0.3084 0.1238 -0.0163 0.026 Uiso 1 1 calc R . .
H34B H 0.3295 0.2030 -0.0766 0.026 Uiso 1 1 calc R . .
C35 C 0.4069(3) 0.2981(3) 0.00591(16) 0.0239(8) Uani 1 1 d . . .
H35A H 0.4492 0.3164 -0.0339 0.029 Uiso 1 1 calc R . .
H35B H 0.4520 0.2361 0.0271 0.029 Uiso 1 1 calc R . .
C36 C 0.4072(3) 0.3883(3) 0.04323(16) 0.0268(9) Uani 1 1 d . . .
H36A H 0.4938 0.4079 0.0463 0.032 Uiso 1 1 calc R . .
H36B H 0.3607 0.4490 0.0214 0.032 Uiso 1 1 calc R . .
C37 C -0.2291(3) 0.2697(3) 0.06541(15) 0.0215(8) Uani 1 1 d . . .
H37A H -0.3122 0.2419 0.0736 0.026 Uiso 1 1 calc R . .
H37B H -0.2192 0.2874 0.0209 0.026 Uiso 1 1 calc R . .
C38 C -0.2227(3) 0.3683(3) 0.09577(16) 0.0221(8) Uani 1 1 d . . .
H38A H -0.2917 0.4186 0.0823 0.027 Uiso 1 1 calc R . .
H38B H -0.2305 0.3517 0.1404 0.027 Uiso 1 1 calc R . .
C39 C -0.1019(4) 0.5106(3) 0.10494(19) 0.0308(10) Uani 1 1 d . . .
H39A H -0.1106 0.4991 0.1498 0.037 Uiso 1 1 calc R . .
H39B H -0.1708 0.5595 0.0895 0.037 Uiso 1 1 calc R . .
C40 C 0.0188(4) 0.5569(3) 0.0873(2) 0.0369(11) Uani 1 1 d . . .
H40A H 0.0283 0.5667 0.0424 0.044 Uiso 1 1 calc R . .
H40B H 0.0210 0.6262 0.1024 0.044 Uiso 1 1 calc R . .
C41 C 0.2320(4) 0.5395(3) 0.1042(2) 0.0343(10) Uani 1 1 d . . .
H41A H 0.2259 0.6050 0.1239 0.041 Uiso 1 1 calc R . .
H41B H 0.2496 0.5579 0.0603 0.041 Uiso 1 1 calc R . .
C42 C 0.3348(4) 0.4679(3) 0.13147(18) 0.0301(9) Uani 1 1 d . . .
H42A H 0.4127 0.5051 0.1268 0.036 Uiso 1 1 calc R . .
H42B H 0.3168 0.4520 0.1756 0.036 Uiso 1 1 calc R . .
H100 H 0.531(5) 1.036(4) 0.045(2) 0.063(16) Uiso 1 1 d . . .
H101 H 0.583(5) 1.003(4) 0.095(2) 0.066(16) Uiso 1 1 d . . .
H5 H 1.078(4) 0.709(3) 0.2921(19) 0.052(14) Uiso 1 1 d . . .

loop_
_atom_site_aniso_label
_atom_site_aniso_U_11
_atom_site_aniso_U_22
_atom_site_aniso_U_33
_atom_site_aniso_U_23
_atom_site_aniso_U_13
_atom_site_aniso_U_12
Ge2 0.0487(3) 0.0256(2) 0.0258(2) 0.00248(17) -0.0032(2) 0.0179(2)
Ge3 0.0386(3) 0.0303(2) 0.0277(2) 0.00499(17) -0.01516(19) -0.0130(2)
Ge4 0.0171(2) 0.0352(2) 0.01610(18) 0.00564(16) 0.00256(15) 0.00480(18)
Ge5 0.0431(3) 0.0240(2) 0.0247(2) 0.00038(17) -0.00649(19) -0.0127(2)
Ge6 0.0338(3) 0.0231(2) 0.02185(19) -0.00247(16) -0.00341(17) 0.01298(19)
Ge8 0.0228(2) 0.0378(2) 0.01705(19) 0.00295(17) 0.00547(16) -0.00257(19)
C1 0.024(2) 0.061(3) 0.040(2) 0.027(2) 0.0175(19) 0.015(2)
C2 0.040(3) 0.086(4) 0.043(3) -0.007(3) 0.001(2) -0.007(3)
C3 0.040(3) 0.063(3) 0.022(2) 0.000(2) -0.0091(19) 0.019(2)
N1 0.030(2) 0.034(2) 0.042(2) -0.0084(17) -0.0028(17) 0.0082(17)
C5 0.016(2) 0.047(2) 0.026(2) -0.0063(18) -0.0051(17) 0.009(2)
Ge1 0.0130(5) 0.0369(8) 0.0266(5) 0.0034(5) -0.0006(4) 0.0003(6)
Ge7 0.0267(8) 0.0392(8) 0.0249(5) -0.0106(5) 0.0006(5) 0.0134(6)
Ge9 0.0269(8) 0.0252(7) 0.0363(7) 0.0120(5) -0.0048(5) -0.0106(6)
C4 0.017(3) 0.028(3) 0.024(3) 0.005(2) -0.002(2) 0.001(3)
C6 0.016(3) 0.027(3) 0.042(3) 0.002(2) -0.001(2) 0.001(3)
N2 0.043(2) 0.047(2) 0.057(2) 0.0127(19) 0.0173(19) -0.009(2)
Ge11 0.0107(5) 0.0130(6) 0.0261(5) -0.0007(4) -0.0006(3) -0.0004(5)
Ge17 0.0164(7) 0.0227(6) 0.0287(5) -0.0115(4) 0.0007(5) 0.0007(5)
Ge19 0.0179(7) 0.0149(6) 0.0286(6) 0.0064(4) 0.0001(4) -0.0026(5)
C104 0.017(3) 0.028(3) 0.024(3) 0.005(2) -0.002(2) 0.001(3)
C106 0.016(3) 0.027(3) 0.042(3) 0.002(2) -0.001(2) 0.001(3)
N12 0.043(2) 0.047(2) 0.057(2) 0.0127(19) 0.0173(19) -0.009(2)
K1 0.0158(4) 0.0153(4) 0.0182(4) 0.0000(3) 0.0017(3) 0.0005(3)
N3 0.0186(17) 0.0228(15) 0.0202(15) -0.0031(12) 0.0008(12) 0.0008(14)
N4 0.0154(16) 0.0197(15) 0.0217(15) 0.0001(12) 0.0007(12) 0.0012(13)
O1 0.0153(13) 0.0222(12) 0.0180(11) -0.0019(10) -0.0002(10) -0.0002(11)
O2 0.0140(13) 0.0186(12) 0.0247(12) -0.0049(10) -0.0002(10) 0.0024(10)
O3 0.0246(15) 0.0241(13) 0.0172(12) 0.0027(10) -0.0017(10) 0.0008(11)
O4 0.0295(15) 0.0159(12) 0.0224(12) 0.0009(10) 0.0012(11) -0.0051(11)
O5 0.0219(15) 0.0159(12) 0.0306(13) 0.0005(10) -0.0043(11) 0.0000(11)
O6 0.0198(14) 0.0147(12) 0.0270(13) -0.0041(10) 0.0022(11) 0.0008(11)
C7 0.0127(19) 0.0235(19) 0.030(2) 0.0039(16) -0.0007(15) 0.0033(16)
C8 0.019(2) 0.0209(19) 0.036(2) 0.0018(16) 0.0024(17) 0.0097(17)
C9 0.028(2) 0.0171(18) 0.0252(19) -0.0027(15) -0.0040(16) 0.0069(17)
C10 0.036(2) 0.0130(17) 0.032(2) -0.0005(15) -0.0044(18) -0.0020(17)
C11 0.026(2) 0.025(2) 0.041(2) -0.0091(17) -0.0029(18) -0.0043(18)
C12 0.025(2) 0.033(2) 0.030(2) -0.0077(17) -0.0058(17) -0.0018(18)
C13 0.019(2) 0.0219(19) 0.0264(19) -0.0021(15) -0.0037(16) -0.0012(16)
C14 0.025(2) 0.0255(19) 0.0221(18) -0.0023(15) -0.0044(16) 0.0028(17)
C15 0.024(2) 0.0197(18) 0.0200(17) -0.0045(14) 0.0070(15) -0.0011(16)
C16 0.018(2) 0.0185(18) 0.0278(19) -0.0042(15) 0.0097(16) 0.0019(16)
C17 0.0102(19) 0.040(2) 0.0229(18) -0.0048(16) 0.0010(15) 0.0028(17)
C18 0.016(2) 0.035(2) 0.0254(19) -0.0018(16) -0.0011(16) -0.0074(17)
C19 0.019(2) 0.0247(19) 0.0294(19) -0.0034(16) 0.0048(16) -0.0070(17)
C20 0.026(2) 0.0228(19) 0.029(2) -0.0007(16) 0.0042(17) -0.0113(18)
C21 0.043(3) 0.0177(18) 0.0211(18) 0.0053(15) 0.0001(17) -0.0058(18)
C22 0.044(3) 0.024(2) 0.0201(18) 0.0073(16) -0.0045(18) -0.0062(19)
C23 0.027(2) 0.035(2) 0.0175(18) -0.0013(16) -0.0051(16) 0.0046(18)
C24 0.022(2) 0.032(2) 0.0224(19) -0.0004(16) -0.0049(16) 0.0042(18)
K2 0.0141(4) 0.0170(4) 0.0200(4) -0.0022(3) 0.0002(3) -0.0013(3)
N5 0.0159(17) 0.0241(16) 0.0270(16) -0.0038(13) -0.0008(13) -0.0024(14)
N6 0.0168(16) 0.0171(14) 0.0192(14) -0.0014(12) 0.0023(12) -0.0035(13)
O7 0.0203(14) 0.0186(12) 0.0225(12) 0.0007(10) -0.0025(10) 0.0002(11)
O8 0.0167(14) 0.0287(13) 0.0185(12) -0.0013(10) -0.0011(10) -0.0005(11)
O9 0.0142(13) 0.0232(13) 0.0253(13) -0.0054(10) 0.0034(10) -0.0008(11)
O10 0.0189(14) 0.0230(13) 0.0184(12) -0.0018(10) 0.0025(10) -0.0026(11)
O11 0.0150(14) 0.0173(12) 0.0385(14) -0.0047(11) 0.0028(11) -0.0009(11)
O12 0.0200(14) 0.0147(12) 0.0439(15) -0.0035(11) -0.0032(12) 0.0002(11)
C25 0.014(2) 0.032(2) 0.031(2) -0.0039(17) -0.0026(16) -0.0022(17)
C26 0.018(2) 0.039(2) 0.027(2) -0.0040(17) -0.0032(16) -0.0024(18)
C27 0.021(2) 0.028(2) 0.0197(18) 0.0002(15) -0.0013(15) 0.0039(17)
C28 0.025(2) 0.0213(19) 0.0240(19) 0.0029(15) -0.0010(16) 0.0038(17)
C29 0.027(2) 0.0196(18) 0.0200(18) 0.0002(15) 0.0005(16) -0.0075(17)
C30 0.017(2) 0.0244(19) 0.0223(18) -0.0017(15) 0.0024(15) -0.0070(16)
C31 0.023(2) 0.0182(18) 0.0247(18) -0.0054(15) 0.0019(16) -0.0087(16)
C32 0.021(2) 0.0218(18) 0.0229(18) -0.0058(15) 0.0005(15) -0.0024(16)
C33 0.028(2) 0.0143(17) 0.0179(17) -0.0011(14) 0.0046(15) -0.0023(16)
C34 0.023(2) 0.0181(18) 0.0236(18) -0.0011(15) 0.0060(16) 0.0021(16)
C35 0.015(2) 0.033(2) 0.0229(18) 0.0012(16) 0.0039(15) -0.0044(17)
C36 0.017(2) 0.030(2) 0.032(2) 0.0014(17) -0.0013(16) -0.0082(18)
C37 0.0097(19) 0.031(2) 0.0232(18) 0.0012(15) 0.0013(15) -0.0028(16)
C38 0.0118(19) 0.0227(19) 0.031(2) -0.0005(15) 0.0025(15) 0.0037(16)
C39 0.024(2) 0.0160(18) 0.052(2) -0.0054(17) -0.0032(19) 0.0069(17)
C40 0.029(2) 0.0173(19) 0.063(3) 0.0005(19) -0.010(2) 0.0033(18)
C41 0.031(2) 0.0188(19) 0.055(3) -0.0101(18) 0.002(2) -0.0103(19)
C42 0.022(2) 0.027(2) 0.045(2) -0.0134(18) -0.0018(18) -0.0092(18)

loop_
_atom_type_symbol
_atom_type_description
_atom_type_scat_dispersion_real
_atom_type_scat_dispersion_imag
_atom_type_scat_source
C C 0.0033 0.0016 'International Tables Vol C Tables 4.2.6.8 and 6.1.1.4'
H H 0.0000 0.0000 'International Tables Vol C Tables 4.2.6.8 and 6.1.1.4'
N N 0.0061 0.0033 'International Tables Vol C Tables 4.2.6.8 and 6.1.1.4'
O O 0.0106 0.0060 'International Tables Vol C Tables 4.2.6.8 and 6.1.1.4'
K K 0.2009 0.2494 'International Tables Vol C Tables 4.2.6.8 and 6.1.1.4'
Ge Ge 0.1547 1.8001 'International Tables Vol C Tables 4.2.6.8 and 6.1.1.4'

loop_
_geom_angle_atom_site_label_1
_geom_angle_atom_site_label_2
_geom_angle_atom_site_label_3
_geom_angle
Ge11 Ge2 Ge8 109.55(3)
Ge11 Ge2 Ge17 59.23(4)
Ge8 Ge2 Ge17 111.11(3)
Ge11 Ge2 Ge5 94.35(3)
Ge8 Ge2 Ge5 58.449(15)
Ge17 Ge2 Ge5 55.82(3)
Ge11 Ge2 Ge7 47.09(4)
Ge8 Ge2 Ge7 113.53(3)
Ge17 Ge2 Ge7 12.16(3)
Ge5 Ge2 Ge7 63.12(3)
Ge11 Ge2 Ge1 10.61(4)
Ge8 Ge2 Ge1 100.69(3)
Ge17 Ge2 Ge1 67.31(4)
Ge5 Ge2 Ge1 94.70(3)
Ge7 Ge2 Ge1 55.38(4)
Ge11 Ge2 Ge3 61.51(3)
Ge8 Ge2 Ge3 55.730(15)
Ge17 Ge2 Ge3 105.57(3)
Ge5 Ge2 Ge3 89.664(16)
Ge7 Ge2 Ge3 96.85(3)
Ge1 Ge2 Ge3 50.95(3)
Ge1 Ge3 Ge8 109.85(4)
Ge1 Ge3 Ge9 60.23(4)
Ge8 Ge3 Ge9 112.43(4)
Ge1 Ge3 Ge6 96.04(3)
Ge8 Ge3 Ge6 58.643(15)
Ge9 Ge3 Ge6 57.05(4)
Ge1 Ge3 Ge19 48.43(4)
Ge8 Ge3 Ge19 113.37(4)
Ge9 Ge3 Ge19 11.83(3)
Ge6 Ge3 Ge19 63.03(3)
Ge1 Ge3 Ge11 10.50(4)
Ge8 Ge3 Ge11 100.16(3)
Ge9 Ge3 Ge11 67.03(4)
Ge6 Ge3 Ge11 94.48(3)
Ge19 Ge3 Ge11 55.26(3)
Ge1 Ge3 Ge2 61.41(3)
Ge8 Ge3 Ge2 55.598(15)
Ge9 Ge3 Ge2 106.61(4)
Ge6 Ge3 Ge2 90.312(16)
Ge19 Ge3 Ge2 97.18(3)
Ge11 Ge3 Ge2 50.96(3)
C1 Ge4 Ge19 129.29(15)
C1 Ge4 Ge7 127.11(15)
Ge19 Ge4 Ge7 92.56(4)
C1 Ge4 Ge5 108.19(13)
Ge19 Ge4 Ge5 116.38(4)
Ge7 Ge4 Ge5 67.74(4)
C1 Ge4 Ge6 109.68(12)
Ge19 Ge4 Ge6 68.06(3)
Ge7 Ge4 Ge6 116.13(4)
Ge5 Ge4 Ge6 68.988(16)
C1 Ge4 Ge17 120.24(15)
Ge19 Ge4 Ge17 103.75(4)
Ge7 Ge4 Ge17 12.53(4)
Ge5 Ge4 Ge17 57.85(3)
Ge6 Ge4 Ge17 114.78(3)
C1 Ge4 Ge9 123.88(15)
Ge19 Ge4 Ge9 11.84(4)
Ge7 Ge4 Ge9 102.60(4)
Ge5 Ge4 Ge9 114.17(3)
Ge6 Ge4 Ge9 58.09(3)
Ge17 Ge4 Ge9 113.02(4)
Ge17 Ge5 Ge4 61.99(3)
Ge17 Ge5 Ge8 116.92(4)
Ge4 Ge5 Ge8 104.639(18)
Ge17 Ge5 Ge2 61.79(3)
Ge4 Ge5 Ge2 95.321(19)
Ge8 Ge5 Ge2 58.686(15)
Ge17 Ge5 Ge7 10.28(4)
Ge4 Ge5 Ge7 54.83(3)
Ge8 Ge5 Ge7 109.97(3)
Ge2 Ge5 Ge7 58.77(3)
Ge17 Ge5 Ge6 107.19(3)
Ge4 Ge5 Ge6 55.510(14)
Ge8 Ge5 Ge6 55.641(14)
Ge2 Ge5 Ge6 90.115(16)
Ge7 Ge5 Ge6 97.08(3)
Ge9 Ge6 Ge4 62.21(4)
Ge9 Ge6 Ge8 115.66(4)
Ge4 Ge6 Ge8 104.522(18)
Ge9 Ge6 Ge3 60.26(4)
Ge4 Ge6 Ge3 94.886(18)
Ge8 Ge6 Ge3 58.889(15)
Ge9 Ge6 Ge19 10.25(4)
Ge4 Ge6 Ge19 53.95(3)
Ge8 Ge6 Ge19 110.08(3)
Ge3 Ge6 Ge19 58.95(3)
Ge9 Ge6 Ge5 106.67(4)
Ge4 Ge6 Ge5 55.502(14)
Ge8 Ge6 Ge5 55.517(14)
Ge3 Ge6 Ge5 89.907(16)
Ge19 Ge6 Ge5 96.41(3)
Ge5 Ge8 Ge6 68.842(15)
Ge5 Ge8 Ge2 62.865(16)
Ge6 Ge8 Ge2 100.540(18)
Ge5 Ge8 Ge3 100.023(18)
Ge6 Ge8 Ge3 62.468(16)
Ge2 Ge8 Ge3 68.672(18)
C2 C1 Ge4 127.6(4)
C2 C1 H1 116.2
Ge4 C1 H1 116.2
C1 C2 C3 124.2(5)
C1 C2 H2 117.9
C3 C2 H2 117.9
C2 C3 N1 116.9(4)
C2 C3 H3A 108.1
N1 C3 H3A 108.1
C2 C3 H3B 108.1
N1 C3 H3B 108.1
H3A C3 H3B 107.3
C3 N1 H100 106(3)
C3 N1 H101 110(3)
H100 N1 H101 93(4)
C4 C5 C6 96.7(5)
C4 C5 C104 49.4(4)
C6 C5 C104 127.6(5)
C4 C5 C106 125.8(5)
C6 C5 C106 62.0(4)
C104 C5 C106 102.7(5)
C4 C5 H5 124(3)
C6 C5 H5 102(3)
C104 C5 H5 129(3)
C106 C5 H5 109(3)
C4 Ge1 Ge3 103.0(2)
C4 Ge1 Ge7 131.1(2)
Ge3 Ge1 Ge7 114.89(6)
C4 Ge1 Ge9 121.0(2)
Ge3 Ge1 Ge9 63.19(4)
Ge7 Ge1 Ge9 103.77(6)
C4 Ge1 Ge2 111.6(2)
Ge3 Ge1 Ge2 67.63(3)
Ge7 Ge1 Ge2 61.12(4)
Ge9 Ge1 Ge2 113.27(6)
Ge4 Ge7 Ge1 77.84(5)
Ge4 Ge7 Ge2 96.68(5)
Ge1 Ge7 Ge2 63.49(4)
Ge4 Ge7 Ge5 57.43(3)
Ge1 Ge7 Ge5 96.60(5)
Ge2 Ge7 Ge5 58.12(3)
Ge6 Ge9 Ge1 97.44(6)
Ge6 Ge9 Ge3 62.69(4)
Ge1 Ge9 Ge3 56.58(4)
Ge6 Ge9 Ge4 59.70(4)
Ge1 Ge9 Ge4 75.33(5)
Ge3 Ge9 Ge4 94.85(5)
C5 C4 Ge1 126.3(5)
C5 C4 H4 116.8
Ge1 C4 H4 116.8
C5 C6 N2 111.6(5)
C5 C6 H6A 109.3
N2 C6 H6A 109.3
C5 C6 H6B 109.3
N2 C6 H6B 109.3
H6A C6 H6B 108.0
C6 N2 H200 120.0
C6 N2 H201 120.0
H200 N2 H201 120.0
C104 Ge11 Ge2 102.7(2)
C104 Ge11 Ge17 124.0(2)
Ge2 Ge11 Ge17 64.79(4)
C104 Ge11 Ge19 128.6(2)
Ge2 Ge11 Ge19 115.33(6)
Ge17 Ge11 Ge19 103.52(6)
C104 Ge11 Ge3 108.8(2)
Ge2 Ge11 Ge3 67.53(3)
Ge17 Ge11 Ge3 113.87(6)
Ge19 Ge11 Ge3 61.03(4)
Ge5 Ge17 Ge11 96.67(6)
Ge5 Ge17 Ge4 60.16(3)
Ge11 Ge17 Ge4 74.66(4)
Ge5 Ge17 Ge2 62.39(4)
Ge11 Ge17 Ge2 55.98(4)
Ge4 Ge17 Ge2 94.61(5)
Ge4 Ge19 Ge11 77.56(5)
Ge4 Ge19 Ge3 97.05(5)
Ge11 Ge19 Ge3 63.71(4)
Ge4 Ge19 Ge6 57.99(3)
Ge11 Ge19 Ge6 96.60(5)
Ge3 Ge19 Ge6 58.02(3)
C5 C104 Ge11 125.3(5)
C5 C104 H104 117.3
Ge11 C104 H104 117.3
C5 C106 H10C 109.4
C5 C106 H10D 109.4
H10C C106 H10D 108.0
O3 K1 O1 109.00(7)
O3 K1 O2 91.65(7)
O1 K1 O2 60.51(7)
O3 K1 O4 60.50(7)
O1 K1 O4 91.00(7)
O2 K1 O4 132.34(7)
O3 K1 O5 100.82(7)
O1 K1 O5 144.55(7)
O2 K1 O5 100.76(7)
O4 K1 O5 120.84(7)
O3 K1 O6 143.45(7)
O1 K1 O6 102.40(7)
O2 K1 O6 120.47(7)
O4 K1 O6 101.50(7)
O5 K1 O6 59.11(7)
O3 K1 N3 59.92(7)
O1 K1 N3 119.47(7)
O2 K1 N3 60.73(7)
O4 K1 N3 119.01(7)
O5 K1 N3 60.85(7)
O6 K1 N3 118.64(7)
O3 K1 N4 120.13(8)
O1 K1 N4 61.05(7)
O2 K1 N4 119.73(7)
O4 K1 N4 60.92(7)
O5 K1 N4 118.69(7)
O6 K1 N4 60.98(7)
N3 K1 N4 179.48(8)
C24 N3 C18 111.4(3)
C24 N3 C12 109.1(3)
C18 N3 C12 110.8(3)
C24 N3 K1 110.9(2)
C18 N3 K1 106.38(19)
C12 N3 K1 108.2(2)
C19 N4 C7 110.7(3)
C19 N4 C13 110.1(3)
C7 N4 C13 108.3(3)
C19 N4 K1 108.4(2)
C7 N4 K1 109.1(2)
C13 N4 K1 110.2(2)
C15 O1 C14 111.0(2)
C15 O1 K1 116.29(18)
C14 O1 K1 114.11(19)
C16 O2 C17 111.3(3)
C16 O2 K1 111.24(19)
C17 O2 K1 120.00(18)
C23 O3 C22 111.1(2)
C23 O3 K1 120.23(19)
C22 O3 K1 117.1(2)
C20 O4 C21 110.6(3)
C20 O4 K1 118.75(19)
C21 O4 K1 111.2(2)
C10 O5 C11 111.6(3)
C10 O5 K1 117.08(19)
C11 O5 K1 119.48(19)
C8 O6 C9 110.3(3)
C8 O6 K1 115.54(18)
C9 O6 K1 114.07(18)
N4 C7 C8 114.7(3)
N4 C7 H7A 108.6
C8 C7 H7A 108.6
N4 C7 H7B 108.6
C8 C7 H7B 108.6
H7A C7 H7B 107.6
O6 C8 C7 109.3(3)
O6 C8 H8A 109.8
C7 C8 H8A 109.8
O6 C8 H8B 109.8
C7 C8 H8B 109.8
H8A C8 H8B 108.3
O6 C9 C10 109.5(3)
O6 C9 H9A 109.8
C10 C9 H9A 109.8
O6 C9 H9B 109.8
C10 C9 H9B 109.8
H9A C9 H9B 108.2
O5 C10 C9 109.6(3)
O5 C10 H10A 109.7
C9 C10 H10A 109.7
O5 C10 H10B 109.7
C9 C10 H10B 109.7
H10A C10 H10B 108.2
O5 C11 C12 109.2(3)
O5 C11 H11A 109.8
C12 C11 H11A 109.8
O5 C11 H11B 109.8
C12 C11 H11B 109.8
H11A C11 H11B 108.3
N3 C12 C11 115.0(3)
N3 C12 H12A 108.5
C11 C12 H12A 108.5
N3 C12 H12B 108.5
C11 C12 H12B 108.5
H12A C12 H12B 107.5
N4 C13 C14 113.4(3)
N4 C13 H13A 108.9
C14 C13 H13A 108.9
N4 C13 H13B 108.9
C14 C13 H13B 108.9
H13A C13 H13B 107.7
O1 C14 C13 109.2(3)
O1 C14 H14A 109.8
C13 C14 H14A 109.8
O1 C14 H14B 109.8
C13 C14 H14B 109.8
H14A C14 H14B 108.3
O1 C15 C16 109.8(3)
O1 C15 H15A 109.7
C16 C15 H15A 109.7
O1 C15 H15B 109.7
C16 C15 H15B 109.7
H15A C15 H15B 108.2
O2 C16 C15 109.5(3)
O2 C16 H16A 109.8
C15 C16 H16A 109.8
O2 C16 H16B 109.8
C15 C16 H16B 109.8
H16A C16 H16B 108.2
O2 C17 C18 109.3(3)
O2 C17 H17A 109.8
C18 C17 H17A 109.8
O2 C17 H17B 109.8
C18 C17 H17B 109.8
H17A C17 H17B 108.3
N3 C18 C17 114.2(3)
N3 C18 H18A 108.7
C17 C18 H18A 108.7
N3 C18 H18B 108.7
C17 C18 H18B 108.7
H18A C18 H18B 107.6
N4 C19 C20 114.0(3)
N4 C19 H19A 108.7
C20 C19 H19A 108.7
N4 C19 H19B 108.7
C20 C19 H19B 108.7
H19A C19 H19B 107.6
O4 C20 C19 110.0(3)
O4 C20 H20A 109.7
C19 C20 H20A 109.7
O4 C20 H20B 109.7
C19 C20 H20B 109.7
H20A C20 H20B 108.2
O4 C21 C22 110.1(3)
O4 C21 H21A 109.6
C22 C21 H21A 109.6
O4 C21 H21B 109.6
C22 C21 H21B 109.6
H21A C21 H21B 108.2
O3 C22 C21 109.2(3)
O3 C22 H22A 109.8
C21 C22 H22A 109.8
O3 C22 H22B 109.8
C21 C22 H22B 109.8
H22A C22 H22B 108.3
O3 C23 C24 109.0(3)
O3 C23 H23A 109.9
C24 C23 H23A 109.9
O3 C23 H23B 109.9
C24 C23 H23B 109.9
H23A C23 H23B 108.3
N3 C24 C23 114.2(3)
N3 C24 H24A 108.7
C23 C24 H24A 108.7
N3 C24 H24B 108.7
C23 C24 H24B 108.7
H24A C24 H24B 107.6
O8 K2 O12 96.22(7)
O8 K2 O9 99.70(7)
O12 K2 O9 98.32(7)
O8 K2 O7 59.62(7)
O12 K2 O7 117.98(7)
O9 K2 O7 138.68(7)
O8 K2 O11 136.87(7)
O12 K2 O11 59.72(7)
O9 K2 O11 117.74(7)
O7 K2 O11 98.32(7)
O8 K2 O10 120.65(7)
O12 K2 O10 138.22(7)
O9 K2 O10 59.26(7)
O7 K2 O10 98.62(7)
O11 K2 O10 97.67(7)
O8 K2 N5 60.12(7)
O12 K2 N5 60.67(8)
O9 K2 N5 61.29(7)
O7 K2 N5 118.96(7)
O11 K2 N5 119.23(8)
O10 K2 N5 119.45(8)
O8 K2 N6 120.50(7)
O12 K2 N6 118.56(8)
O9 K2 N6 118.83(7)
O7 K2 N6 61.56(7)
O11 K2 N6 59.95(7)
O10 K2 N6 60.84(7)
N5 K2 N6 179.17(8)
C36 N5 C42 109.9(3)
C36 N5 C25 110.6(3)
C42 N5 C25 109.4(3)
C36 N5 K2 107.9(2)
C42 N5 K2 109.2(2)
C25 N5 K2 109.8(2)
C31 N6 C30 109.0(3)
C31 N6 C37 109.5(3)
C30 N6 C37 109.7(3)
C31 N6 K2 109.1(2)
C30 N6 K2 108.52(19)
C37 N6 K2 111.01(19)
C29 O7 C28 110.9(2)
C29 O7 K2 113.77(18)
C28 O7 K2 112.77(19)
C27 O8 C26 112.3(3)
C27 O8 K2 118.71(19)
C26 O8 K2 122.03(19)
C35 O9 C34 110.7(3)
C35 O9 K2 118.57(18)
C34 O9 K2 116.78(19)
C32 O10 C33 111.9(2)
C32 O10 K2 114.14(18)
C33 O10 K2 113.96(18)
C38 O11 C39 110.6(3)
C38 O11 K2 117.04(18)
C39 O11 K2 114.7(2)
C41 O12 C40 110.1(3)
C41 O12 K2 119.8(2)
C40 O12 K2 116.4(2)
N5 C25 C26 114.1(3)
N5 C25 H25A 108.7
C26 C25 H25A 108.7
N5 C25 H25B 108.7
C26 C25 H25B 108.7
H25A C25 H25B 107.6
O8 C26 C25 109.4(3)
O8 C26 H26A 109.8
C25 C26 H26A 109.8
O8 C26 H26B 109.8
C25 C26 H26B 109.8
H26A C26 H26B 108.2
O8 C27 C28 109.1(3)
O8 C27 H27A 109.9
C28 C27 H27A 109.9
O8 C27 H27B 109.9
C28 C27 H27B 109.9
H27A C27 H27B 108.3
O7 C28 C27 109.8(3)
O7 C28 H28A 109.7
C27 C28 H28A 109.7
O7 C28 H28B 109.7
C27 C28 H28B 109.7
H28A C28 H28B 108.2
O7 C29 C30 109.9(3)
O7 C29 H29A 109.7
C30 C29 H29A 109.7
O7 C29 H29B 109.7
C30 C29 H29B 109.7
H29A C29 H29B 108.2
N6 C30 C29 114.0(3)
N6 C30 H30A 108.7
C29 C30 H30A 108.7
N6 C30 H30B 108.7
C29 C30 H30B 108.7
H30A C30 H30B 107.6
N6 C31 C32 114.3(3)
N6 C31 H31A 108.7
C32 C31 H31A 108.7
N6 C31 H31B 108.7
C32 C31 H31B 108.7
H31A C31 H31B 107.6
O10 C32 C31 108.3(3)
O10 C32 H32A 110.0
C31 C32 H32A 110.0
O10 C32 H32B 110.0
C31 C32 H32B 110.0
H32A C32 H32B 108.4
O10 C33 C34 109.4(3)
O10 C33 H33A 109.8
C34 C33 H33A 109.8
O10 C33 H33B 109.8
C34 C33 H33B 109.8
H33A C33 H33B 108.3
O9 C34 C33 109.2(3)
O9 C34 H34A 109.8
C33 C34 H34A 109.8
O9 C34 H34B 109.8
C33 C34 H34B 109.8
H34A C34 H34B 108.3
O9 C35 C36 108.9(3)
O9 C35 H35A 109.9
C36 C35 H35A 109.9
O9 C35 H35B 109.9
C36 C35 H35B 109.9
H35A C35 H35B 108.3
N5 C36 C35 115.2(3)
N5 C36 H36A 108.5
C35 C36 H36A 108.5
N5 C36 H36B 108.5
C35 C36 H36B 108.5
H36A C36 H36B 107.5
N6 C37 C38 113.7(3)
N6 C37 H37A 108.8
C38 C37 H37A 108.8
N6 C37 H37B 108.8
C38 C37 H37B 108.8
H37A C37 H37B 107.7
O11 C38 C37 109.1(3)
O11 C38 H38A 109.9
C37 C38 H38A 109.9
O11 C38 H38B 109.9
C37 C38 H38B 109.9
H38A C38 H38B 108.3
O11 C39 C40 109.7(3)
O11 C39 H39A 109.7
C40 C39 H39A 109.7
O11 C39 H39B 109.7
C40 C39 H39B 109.7
H39A C39 H39B 108.2
O12 C40 C39 109.7(3)
O12 C40 H40A 109.7
C39 C40 H40A 109.7
O12 C40 H40B 109.7
C39 C40 H40B 109.7
H40A C40 H40B 108.2
O12 C41 C42 109.5(3)
O12 C41 H41A 109.8
C42 C41 H41A 109.8
O12 C41 H41B 109.8
C42 C41 H41B 109.8
H41A C41 H41B 108.2
N5 C42 C41 114.4(3)
N5 C42 H42A 108.7
C41 C42 H42A 108.7
N5 C42 H42B 108.7
C41 C42 H42B 108.7
H42A C42 H42B 107.6

loop_
_geom_bond_atom_site_label_1
_geom_bond_atom_site_label_2
_geom_bond_distance
Ge2 Ge11 2.4464(13)
Ge2 Ge8 2.5780(6)
Ge2 Ge17 2.6705(15)
Ge2 Ge5 2.6855(6)
Ge2 Ge7 2.7043(14)
Ge2 Ge1 2.7637(14)
Ge2 Ge3 2.9105(6)
Ge3 Ge1 2.4442(14)
Ge3 Ge8 2.5821(6)
Ge3 Ge9 2.6135(15)
Ge3 Ge6 2.6743(6)
Ge3 Ge19 2.7013(14)
Ge3 Ge11 2.7683(13)
Ge4 C1 2.005(4)
Ge4 Ge19 2.4494(15)
Ge4 Ge7 2.4916(14)
Ge4 Ge5 2.5685(5)
Ge4 Ge6 2.5688(5)
Ge4 Ge17 2.6144(14)
Ge4 Ge9 2.6320(16)
Ge5 Ge17 2.5072(15)
Ge5 Ge8 2.5715(5)
Ge5 Ge7 2.8209(15)
Ge5 Ge6 2.9094(5)
Ge6 Ge9 2.5258(15)
Ge6 Ge8 2.5754(5)
Ge6 Ge19 2.8099(15)
C1 C2 1.262(6)
C1 H1 0.9500
C2 C3 1.412(7)
C2 H2 0.9500
C3 N1 1.436(6)
C3 H3A 0.9900
C3 H3B 0.9900
N1 H100 0.88(5)
N1 H101 0.89(5)
C5 C4 1.296(8)
C5 C6 1.400(8)
C5 C104 1.409(8)
C5 C106 1.517(8)
C5 H5 0.88(4)
Ge1 C4 1.988(7)
Ge1 Ge7 2.5416(18)
Ge1 Ge9 2.5418(17)
C4 H4 0.9500
C6 N2 1.563(8)
C6 H6A 0.9900
C6 H6B 0.9900
N2 H200 0.8800
N2 H201 0.8800
Ge11 C104 1.962(7)
Ge11 Ge17 2.5360(16)
Ge11 Ge19 2.5372(15)
C104 H104 0.9500
C106 H10C 0.9900
C106 H10D 0.9900
K1 O3 2.795(2)
K1 O1 2.813(2)
K1 O2 2.819(2)
K1 O4 2.823(2)
K1 O5 2.831(2)
K1 O6 2.888(2)
K1 N3 2.976(3)
K1 N4 2.979(3)
N3 C24 1.462(4)
N3 C18 1.462(4)
N3 C12 1.470(4)
N4 C19 1.470(4)
N4 C7 1.472(4)
N4 C13 1.475(4)
O1 C15 1.428(4)
O1 C14 1.432(4)
O2 C16 1.425(4)
O2 C17 1.428(4)
O3 C23 1.427(4)
O3 C22 1.431(4)
O4 C20 1.426(4)
O4 C21 1.433(4)
O5 C10 1.422(4)
O5 C11 1.428(4)
O6 C8 1.424(4)
O6 C9 1.425(4)
C7 C8 1.512(5)
C7 H7A 0.9900
C7 H7B 0.9900
C8 H8A 0.9900
C8 H8B 0.9900
C9 C10 1.490(5)
C9 H9A 0.9900
C9 H9B 0.9900
C10 H10A 0.9900
C10 H10B 0.9900
C11 C12 1.511(5)
C11 H11A 0.9900
C11 H11B 0.9900
C12 H12A 0.9900
C12 H12B 0.9900
C13 C14 1.502(5)
C13 H13A 0.9900
C13 H13B 0.9900
C14 H14A 0.9900
C14 H14B 0.9900
C15 C16 1.490(5)
C15 H15A 0.9900
C15 H15B 0.9900
C16 H16A 0.9900
C16 H16B 0.9900
C17 C18 1.505(5)
C17 H17A 0.9900
C17 H17B 0.9900
C18 H18A 0.9900
C18 H18B 0.9900
C19 C20 1.509(5)
C19 H19A 0.9900
C19 H19B 0.9900
C20 H20A 0.9900
C20 H20B 0.9900
C21 C22 1.480(5)
C21 H21A 0.9900
C21 H21B 0.9900
C22 H22A 0.9900
C22 H22B 0.9900
C23 C24 1.500(5)
C23 H23A 0.9900
C23 H23B 0.9900
C24 H24A 0.9900
C24 H24B 0.9900
K2 O8 2.793(2)
K2 O12 2.801(2)
K2 O9 2.806(2)
K2 O7 2.854(2)
K2 O11 2.871(2)
K2 O10 2.906(2)
K2 N5 2.957(3)
K2 N6 2.982(3)
N5 C36 1.460(4)
N5 C42 1.466(4)
N5 C25 1.472(4)
N6 C31 1.469(4)
N6 C30 1.472(4)
N6 C37 1.475(4)
O7 C29 1.424(4)
O7 C28 1.430(4)
O8 C27 1.419(4)
O8 C26 1.423(4)
O9 C35 1.434(4)
O9 C34 1.437(4)
O10 C32 1.424(4)
O10 C33 1.433(4)
O11 C38 1.416(4)
O11 C39 1.431(4)
O12 C41 1.423(4)
O12 C40 1.432(4)
C25 C26 1.506(5)
C25 H25A 0.9900
C25 H25B 0.9900
C26 H26A 0.9900
C26 H26B 0.9900
C27 C28 1.494(5)
C27 H27A 0.9900
C27 H27B 0.9900
C28 H28A 0.9900
C28 H28B 0.9900
C29 C30 1.504(5)
C29 H29A 0.9900
C29 H29B 0.9900
C30 H30A 0.9900
C30 H30B 0.9900
C31 C32 1.515(5)
C31 H31A 0.9900
C31 H31B 0.9900
C32 H32A 0.9900
C32 H32B 0.9900
C33 C34 1.485(5)
C33 H33A 0.9900
C33 H33B 0.9900
C34 H34A 0.9900
C34 H34B 0.9900
C35 C36 1.500(5)
C35 H35A 0.9900
C35 H35B 0.9900
C36 H36A 0.9900
C36 H36B 0.9900
C37 C38 1.507(5)
C37 H37A 0.9900
C37 H37B 0.9900
C38 H38A 0.9900
C38 H38B 0.9900
C39 C40 1.487(6)
C39 H39A 0.9900
C39 H39B 0.9900
C40 H40A 0.9900
C40 H40B 0.9900
C41 C42 1.499(5)
C41 H41A 0.9900
C41 H41B 0.9900
C42 H42A 0.9900
C42 H42B 0.9900
